data_2231920
loop_
_publ_author_name
'Yue, Yu-Mei'
'Qian, Lei'
'Zhu, Zheng-Hao'
'Wang, Cheng'
'Gao, Ting'

_publ_section_title
;
 Poly[[[\m~2~-1,1'-(butane-1,4-diyl)bis(1<i>H</i>-imidazole)-\k^2^<i>N</i>^3^:<i>N</i>^3'^](\m~2~-2,6-dimethylpyridine-3,5-dicarboxylato-\k^2^<i>O</i>^3^:<i>O</i>^5^)zinc]
 dihydrate]
;
_journal_coeditor_code HY2452
_journal_issue 10
_journal_name_full 'Acta Crystallographica Section E'
_journal_page_first m1471
_journal_page_last m1472
_journal_paper_doi 10.1107/S1600536811039481
_journal_volume 67
_journal_year 2011
_chemical_formula_iupac '[Zn (C9 H7 N O4) (C10 H14 N4)], 2H2 O'
_chemical_formula_moiety 'C19 H21 N5 O4 Zn, 2(H2 O)'
_chemical_formula_sum 'C19 H25 N5 O6 Zn'
_chemical_formula_weight 484.82
_chemical_melting_point ?
_chemical_name_systematic
;
Poly[[[\m~2~-1,1'-(butane-1,4-diyl)bis(1<i>H</i>-imidazole)-
\k^2^<i>N</i>^3^:<i>N</i>^3'^](\m~2~-2,6-dimethylpyridine-3,5-dicarboxylato-
\k^2^<i>O</i>^3^:<i>O</i>^5^)zinc] dihydrate]
;
_space_group_IT_number 29
_symmetry_cell_setting orthorhombic
_symmetry_space_group_name_Hall 'P 2c -2ac'
_symmetry_space_group_name_H-M 'P c a 21'
_atom_sites_solution_hydrogens geom
_atom_sites_solution_primary direct
_atom_sites_solution_secondary difmap
_audit_creation_method SHELXL-97
_cell_angle_alpha 90.00
_cell_angle_beta 90.00
_cell_angle_gamma 90.00
_cell_formula_units_Z 4
_cell_length_a 17.8088(12)
_cell_length_b 9.4003(4)
_cell_length_c 15.5798(8)
_cell_measurement_reflns_used 4717
_cell_measurement_temperature 293(2)
_cell_measurement_theta_max 25.49
_cell_measurement_theta_min 2.29
_cell_volume 2608.2(2)
_computing_cell_refinement 'SAINT (Bruker, 2007)'
_computing_data_collection 'SMART (Bruker, 2007)'
_computing_data_reduction 'SAINT (Bruker, 2007)'
_computing_molecular_graphics 'SHELXTL (Sheldrick, 2008) and DIAMOND (Brandenburg, 1999)'
_computing_publication_material 'SHELXTL (Sheldrick, 2008)'
_computing_structure_refinement 'SHELXTL (Sheldrick, 2008)'
_computing_structure_solution 'SHELXTL (Sheldrick, 2008)'
_diffrn_ambient_temperature 293(2)
_diffrn_measured_fraction_theta_full 0.975
_diffrn_measured_fraction_theta_max 0.975
_diffrn_measurement_device_type 'Bruker SMART APEX CCD'
_diffrn_measurement_method '\f and \w'
_diffrn_radiation_monochromator graphite
_diffrn_radiation_source 'fine-focus sealed tube'
_diffrn_radiation_type MoK\a
_diffrn_radiation_wavelength 0.71073
_diffrn_reflns_av_R_equivalents 0.0865
_diffrn_reflns_av_sigmaI/netI 0.0639
_diffrn_reflns_limit_h_max 21
_diffrn_reflns_limit_h_min -12
_diffrn_reflns_limit_k_max 11
_diffrn_reflns_limit_k_min -11
_diffrn_reflns_limit_l_max 18
_diffrn_reflns_limit_l_min -18
_diffrn_reflns_number 14228
_diffrn_reflns_theta_full 25.49
_diffrn_reflns_theta_max 25.49
_diffrn_reflns_theta_min 2.29
_exptl_absorpt_coefficient_mu 0.979
_exptl_absorpt_correction_T_max 0.823
_exptl_absorpt_correction_T_min 0.807
_exptl_absorpt_correction_type multi-scan
_exptl_absorpt_process_details '(SADABS; Sheldrick, 1996)'
_exptl_crystal_colour colorless
_exptl_crystal_density_diffrn 1.234
_exptl_crystal_density_method 'not measured'
_exptl_crystal_description block
_exptl_crystal_F_000 1008
_exptl_crystal_size_max 0.22
_exptl_crystal_size_mid 0.21
_exptl_crystal_size_min 0.20
_refine_diff_density_max 0.665
_refine_diff_density_min -0.637
_refine_ls_abs_structure_details 'Flack (1983), 2186 Friedel pairs'
_refine_ls_abs_structure_Flack 0.03(2)
_refine_ls_extinction_method none
_refine_ls_goodness_of_fit_ref 1.025
_refine_ls_hydrogen_treatment mixed
_refine_ls_matrix_type full
_refine_ls_number_parameters 315
_refine_ls_number_reflns 4717
_refine_ls_number_restraints 36
_refine_ls_restrained_S_all 1.025
_refine_ls_R_factor_all 0.0773
_refine_ls_R_factor_gt 0.0619
_refine_ls_shift/su_max 0.042
_refine_ls_shift/su_mean 0.001
_refine_ls_structure_factor_coef Fsqd
_refine_ls_weighting_details 'calc w=1/[\s^2^(Fo^2^)+(0.1192P)^2^] where P=(Fo^2^+2Fc^2^)/3'
_refine_ls_weighting_scheme calc
_refine_ls_wR_factor_gt 0.1620
_refine_ls_wR_factor_ref 0.1746
_reflns_number_gt 3753
_reflns_number_total 4717
_reflns_threshold_expression I>2\s(I)
_cod_data_source_file hy2452.cif
_cod_data_source_block I
_cod_depositor_comments
;
The following automatic conversions were performed:

'_chemical_melting_point' value 'not measured' was changed to '?' -
the value is undefined or not given.

Automatic conversion script
Id: cif_fix_values 1715 2011-07-08 13:25:40Z adriana 
;
_cod_database_code 2231920
_cod_database_fobs_code 2231920

loop_
_symmetry_equiv_pos_as_xyz
'x, y, z'
'-x, -y, z+1/2'
'-x+1/2, y, z+1/2'
'x+1/2, -y, z'

loop_
_atom_site_type_symbol
_atom_site_label
_atom_site_fract_x
_atom_site_fract_y
_atom_site_fract_z
_atom_site_U_iso_or_equiv
_atom_site_adp_type
_atom_site_calc_flag
_atom_site_refinement_flags
_atom_site_occupancy
_atom_site_symmetry_multiplicity
Zn Zn1 0.73885(3) 0.97189(5) 0.87767(6) 0.0381(2) Uani d . 1 1
O O1 0.6630(2) 0.8258(4) 0.8567(3) 0.0560(12) Uani d . 1 1
O O2 0.7521(2) 0.6656(5) 0.8691(6) 0.0684(15) Uani d . 1 1
O O3 0.5991(3) 0.1007(5) 0.9535(4) 0.0695(14) Uani d . 1 1
O O4 0.6934(2) 0.1619(3) 0.8694(3) 0.0467(9) Uani d . 1 1
C C3 0.6499(2) 0.4454(4) 0.8818(5) 0.0351(10) Uani d . 1 1
H H3 0.7012 0.4269 0.8817 0.080 Uiso calc . 1 1
N N2 0.8088(3) 0.9860(6) 0.7781(4) 0.0429(13) Uani d . 1 1
N N3 0.8753(3) 0.9276(6) 0.6618(4) 0.0522(13) Uani d . 1 1
N N4 1.2098(4) 1.0326(6) 0.4941(4) 0.0477(15) Uani d . 1 1
N N5 1.1556(4) 0.9499(7) 0.6067(3) 0.0527(16) Uani d . 1 1
C C2 0.6262(3) 0.5836(5) 0.8704(4) 0.0362(10) Uani d . 1 1
C C1 0.5488(2) 0.6115(5) 0.8722(4) 0.0362(10) Uani d . 1 1
N N1 0.5019(2) 0.4987(4) 0.8838(6) 0.0395(10) Uani d D 1 1
C C5 0.5237(3) 0.3608(6) 0.8968(3) 0.0381(13) Uani d . 1 1
C C4 0.5999(3) 0.3304(5) 0.8935(3) 0.0363(13) Uani d . 1 1
C C6 0.6854(3) 0.6980(5) 0.8651(4) 0.0383(12) Uani d . 1 1
C C7 0.6308(3) 0.1830(5) 0.9067(3) 0.0372(12) Uani d . 1 1
C C8 0.5117(3) 0.7510(6) 0.8585(5) 0.0523(16) Uani d . 1 1
H H8A 0.5160 0.7777 0.7992 0.080 Uiso calc R 1 1
H H8B 0.5354 0.8218 0.8937 0.080 Uiso calc R 1 1
H H8C 0.4596 0.7439 0.8738 0.080 Uiso calc R 1 1
C C9 0.4619(4) 0.2569(7) 0.9113(5) 0.0599(18) Uani d . 1 1
H H9A 0.4456 0.2623 0.9700 0.080 Uiso calc R 1 1
H H9B 0.4796 0.1625 0.8993 0.080 Uiso calc R 1 1
H H9C 0.4206 0.2789 0.8740 0.080 Uiso calc R 1 1
C C10 0.8374(4) 0.8823(7) 0.7308(4) 0.0470(15) Uani d . 1 1
H H10 0.8318 0.7865 0.7444 0.080 Uiso calc . 1 1
C C11 0.8304(5) 1.1069(9) 0.7376(5) 0.065(2) Uani d . 1 1
H H11 0.8187 1.1980 0.7567 0.080 Uiso calc . 1 1
C C12 0.8718(5) 1.0785(10) 0.6648(6) 0.073(2) Uani d . 1 1
H H12 0.8927 1.1432 0.6264 0.080 Uiso calc . 1 1
C C13 0.9116(4) 0.8468(8) 0.5972(4) 0.0553(16) Uani d . 1 1
H H13A 0.8888 0.8685 0.5422 0.080 Uiso calc . 1 1
H H13B 0.9035 0.7465 0.6086 0.080 Uiso calc . 1 1
C C14 0.9961(4) 0.8745(8) 0.5913(4) 0.0560(16) Uani d . 1 1
H H14A 1.0183 0.8045 0.5532 0.080 Uiso calc . 1 1
H H14B 1.0041 0.9675 0.5659 0.080 Uiso calc . 1 1
C C15 1.0364(4) 0.8687(9) 0.6769(4) 0.0663(19) Uani d . 1 1
H H15A 1.0157 0.7917 0.7109 0.080 Uiso calc . 1 1
H H15B 1.0277 0.9569 0.7076 0.080 Uiso calc . 1 1
C C16 1.1211(4) 0.8462(11) 0.6664(5) 0.080(3) Uani d . 1 1
H H16A 1.1451 0.8545 0.7221 0.080 Uiso calc . 1 1
H H16B 1.1301 0.7507 0.6452 0.080 Uiso calc . 1 1
C C17 1.1862(5) 0.9177(9) 0.5306(5) 0.060(2) Uani d . 1 1
H H17 1.1900 0.8266 0.5077 0.080 Uiso calc . 1 1
C C18 1.1924(4) 1.1407(8) 0.5463(4) 0.0531(16) Uani d . 1 1
H H18 1.2017 1.2365 0.5358 0.080 Uiso calc . 1 1
C C19 1.1601(4) 1.0882(12) 0.6143(5) 0.069(2) Uani d . 1 1
H H19 1.1429 1.1408 0.6609 0.080 Uiso calc . 1 1
O O1W 0.3529(5) 0.5563(7) 0.9086(4) 0.0930(19) Uani d DU 1 1
O O3W 0.7170(19) 0.455(3) 1.0985(19) 0.094(7) Uani d PU 0.25 1
O O3W' 0.670(3) 0.304(5) 1.064(3) 0.166(14) Uani d PU 0.25 1
O O2W' 0.9930(11) 0.4765(19) 1.0714(12) 0.053(4) Uani d PU 0.25 1
O O2W 0.9724(18) 0.538(3) 1.1357(19) 0.091(7) Uani d PU 0.25 1
H H1B 0.320(2) 0.488(4) 0.910(3) 0.080 Uiso d D 1 1
H H1A 0.3963(11) 0.515(6) 0.916(4) 0.080 Uiso d D 1 1

loop_
_atom_site_aniso_label
_atom_site_aniso_U_11
_atom_site_aniso_U_22
_atom_site_aniso_U_33
_atom_site_aniso_U_12
_atom_site_aniso_U_13
_atom_site_aniso_U_23
Zn1 0.0316(3) 0.0328(3) 0.0500(3) -0.0002(2) 0.0009(4) 0.0007(5)
O1 0.044(2) 0.0301(18) 0.094(4) -0.0058(15) -0.003(2) 0.003(2)
O2 0.037(2) 0.042(2) 0.126(5) -0.0053(15) 0.003(3) 0.012(4)
O3 0.070(3) 0.048(3) 0.091(3) 0.011(2) 0.024(3) 0.023(3)
O4 0.0391(19) 0.0318(16) 0.069(2) 0.0063(13) 0.002(2) 0.005(2)
C3 0.032(2) 0.033(2) 0.040(2) -0.0028(17) 0.009(3) 0.005(3)
N2 0.034(3) 0.045(3) 0.050(3) 0.003(2) -0.002(2) 0.001(2)
N3 0.029(3) 0.062(3) 0.066(3) 0.002(3) 0.004(2) 0.012(3)
N4 0.037(3) 0.054(3) 0.052(3) 0.000(2) 0.001(2) 0.002(3)
N5 0.046(3) 0.072(4) 0.041(3) 0.002(3) 0.002(2) 0.008(3)
C2 0.036(2) 0.034(2) 0.039(3) -0.0024(19) 0.005(3) 0.004(3)
C1 0.031(2) 0.037(2) 0.041(2) 0.0024(18) 0.006(3) 0.009(3)
N1 0.035(2) 0.036(2) 0.047(3) -0.0004(15) -0.007(3) -0.004(2)
C5 0.028(2) 0.042(3) 0.045(4) -0.008(2) -0.001(2) 0.002(2)
C4 0.035(3) 0.028(2) 0.046(4) 0.0025(19) 0.005(2) 0.003(2)
C6 0.038(3) 0.030(2) 0.048(3) -0.0060(19) 0.004(2) -0.001(2)
C7 0.040(3) 0.030(3) 0.042(3) -0.002(2) 0.004(2) 0.004(2)
C8 0.039(3) 0.038(3) 0.080(5) 0.003(2) -0.002(3) 0.001(3)
C9 0.040(3) 0.047(3) 0.092(5) -0.014(3) 0.002(3) 0.008(3)
C10 0.040(4) 0.046(3) 0.055(3) -0.001(3) -0.004(3) 0.008(3)
C11 0.068(5) 0.050(4) 0.076(5) 0.001(4) 0.035(4) 0.012(4)
C12 0.076(6) 0.063(5) 0.081(5) -0.005(5) 0.015(4) 0.002(4)
C13 0.048(4) 0.071(4) 0.047(3) 0.000(3) 0.007(3) -0.002(3)
C14 0.040(3) 0.078(5) 0.050(3) 0.004(3) 0.009(3) 0.010(3)
C15 0.051(4) 0.099(6) 0.049(4) -0.002(4) 0.004(3) 0.014(4)
C16 0.048(4) 0.125(8) 0.066(4) 0.001(4) 0.005(3) 0.038(5)
C17 0.056(4) 0.062(5) 0.063(4) 0.022(4) 0.006(3) 0.007(4)
C18 0.048(4) 0.059(4) 0.052(3) 0.009(3) 0.005(3) -0.013(3)
C19 0.041(4) 0.102(7) 0.063(5) -0.002(5) 0.008(3) -0.012(4)
O1W 0.090(2) 0.092(2) 0.097(2) -0.0007(10) 0.0000(10) -0.0017(10)
O3W 0.094(7) 0.094(7) 0.093(7) 0.0002(10) -0.0002(10) 0.0003(10)
O3W' 0.166(14) 0.166(14) 0.166(14) 0.0000(10) 0.0000(10) 0.0001(10)
O2W' 0.053(4) 0.053(4) 0.053(4) 0.0006(10) 0.0003(10) -0.0006(10)
O2W 0.092(7) 0.091(7) 0.092(7) 0.0001(10) 0.0002(10) 0.0001(10)

loop_
_atom_type_symbol
_atom_type_description
_atom_type_scat_dispersion_real
_atom_type_scat_dispersion_imag
_atom_type_scat_source
C C 0.0033 0.0016 'International Tables Vol C Tables 4.2.6.8 and 6.1.1.4'
H H 0.0000 0.0000 'International Tables Vol C Tables 4.2.6.8 and 6.1.1.4'
N N 0.0061 0.0033 'International Tables Vol C Tables 4.2.6.8 and 6.1.1.4'
O O 0.0106 0.0060 'International Tables Vol C Tables 4.2.6.8 and 6.1.1.4'
Zn Zn 0.2839 1.4301 'International Tables Vol C Tables 4.2.6.8 and 6.1.1.4'

loop_
_geom_angle_atom_site_label_1
_geom_angle_atom_site_label_2
_geom_angle_atom_site_label_3
_geom_angle_site_symmetry_1
_geom_angle_site_symmetry_3
_geom_angle
O1 Zn1 O4 . 1_565 110.09(16)
O1 Zn1 N2 . . 110.4(2)
O4 Zn1 N2 1_565 . 98.4(2)
O1 Zn1 N4 . 2_775 116.5(2)
O4 Zn1 N4 1_565 2_775 105.2(2)
N2 Zn1 N4 . 2_775 114.5(3)
C6 O1 Zn1 . . 115.4(4)
C7 O4 Zn1 . 1_545 118.2(3)
C2 C3 C4 . . 123.0(4)
C2 C3 H3 . . 118.5
C4 C3 H3 . . 118.5
C10 N2 C11 . . 104.4(6)
C10 N2 Zn1 . . 128.6(5)
C11 N2 Zn1 . . 126.5(5)
C10 N3 C13 . . 129.0(6)
C10 N3 C12 . . 105.7(5)
C13 N3 C12 . . 125.3(6)
C17 N4 C18 . . 107.0(7)
C17 N4 Zn1 . 2_774 121.5(5)
C18 N4 Zn1 . 2_774 131.5(5)
C19 N5 C17 . . 106.3(6)
C19 N5 C16 . . 128.5(6)
C17 N5 C16 . . 125.2(7)
C3 C2 C1 . . 118.4(4)
C3 C2 C6 . . 117.7(4)
C1 C2 C6 . . 123.6(4)
N1 C1 C2 . . 117.3(4)
N1 C1 C8 . . 115.7(4)
C2 C1 C8 . . 126.9(4)
C1 N1 C5 . . 125.7(4)
N1 C5 C4 . . 117.8(4)
N1 C5 C9 . . 115.8(5)
C4 C5 C9 . . 126.4(5)
C5 C4 C3 . . 117.6(4)
C5 C4 C7 . . 122.8(5)
C3 C4 C7 . . 119.4(4)
O2 C6 O1 . . 122.9(5)
O2 C6 C2 . . 119.7(4)
O1 C6 C2 . . 117.4(5)
O3 C7 O4 . . 126.0(5)
O3 C7 C4 . . 120.2(5)
O4 C7 C4 . . 113.7(4)
C1 C8 H8A . . 109.5
C1 C8 H8B . . 109.5
H8A C8 H8B . . 109.5
C1 C8 H8C . . 109.5
H8A C8 H8C . . 109.5
H8B C8 H8C . . 109.5
C5 C9 H9A . . 109.5
C5 C9 H9B . . 109.5
H9A C9 H9B . . 109.5
C5 C9 H9C . . 109.5
H9A C9 H9C . . 109.5
H9B C9 H9C . . 109.5
N2 C10 N3 . . 114.0(6)
N2 C10 H10 . . 123.0
N3 C10 H10 . . 123.0
N2 C11 C12 . . 111.8(7)
N2 C11 H11 . . 124.1
C12 C11 H11 . . 124.1
C11 C12 N3 . . 104.1(7)
C11 C12 H12 . . 128.0
N3 C12 H12 . . 128.0
N3 C13 C14 . . 113.7(6)
N3 C13 H13A . . 108.8
C14 C13 H13A . . 108.8
N3 C13 H13B . . 108.8
C14 C13 H13B . . 108.8
H13A C13 H13B . . 107.7
C15 C14 C13 . . 114.0(5)
C15 C14 H14A . . 108.8
C13 C14 H14A . . 108.8
C15 C14 H14B . . 108.8
C13 C14 H14B . . 108.8
H14A C14 H14B . . 107.7
C14 C15 C16 . . 112.2(5)
C14 C15 H15A . . 109.2
C16 C15 H15A . . 109.2
C14 C15 H15B . . 109.2
C16 C15 H15B . . 109.2
H15A C15 H15B . . 107.9
N5 C16 C15 . . 112.6(6)
N5 C16 H16A . . 109.1
C15 C16 H16A . . 109.1
N5 C16 H16B . . 109.1
C15 C16 H16B . . 109.1
H16A C16 H16B . . 107.8
N4 C17 N5 . . 109.5(7)
N4 C17 H17 . . 125.3
N5 C17 H17 . . 125.3
C19 C18 N4 . . 108.0(8)
C19 C18 H18 . . 126.0
N4 C18 H18 . . 126.0
C18 C19 N5 . . 109.2(7)
C18 C19 H19 . . 125.4
N5 C19 H19 . . 125.4
H1B O1W H1A . . 105(4)

loop_
_geom_bond_atom_site_label_1
_geom_bond_atom_site_label_2
_geom_bond_site_symmetry_2
_geom_bond_distance
_geom_bond_publ_flag
Zn1 O1 . 1.954(4) y
Zn1 O4 1_565 1.965(3) y
Zn1 N2 . 1.994(6) y
Zn1 N4 2_775 2.032(6) y
O1 C6 . 1.272(6) ?
O2 C6 . 1.228(7) ?
O3 C7 . 1.204(7) ?
O4 C7 . 1.273(7) ?
O4 Zn1 1_545 1.965(3) ?
C3 C2 . 1.377(7) ?
C3 C4 . 1.412(6) ?
C3 H3 . 0.9300 ?
N2 C10 . 1.324(9) ?
N2 C11 . 1.355(10) ?
N3 C10 . 1.339(8) ?
N3 C13 . 1.418(9) ?
N3 C12 . 1.420(11) ?
N4 C17 . 1.291(11) ?
N4 C18 . 1.337(9) ?
N4 Zn1 2_774 2.032(6) ?
N5 C19 . 1.308(12) ?
N5 C17 . 1.340(9) ?
N5 C16 . 1.480(9) ?
C2 C1 . 1.403(6) ?
C2 C6 . 1.509(7) ?
C1 N1 . 1.362(6) ?
C1 C8 . 1.484(7) ?
N1 C5 . 1.368(7) ?
C5 C4 . 1.388(7) ?
C5 C9 . 1.489(8) ?
C4 C7 . 1.505(7) ?
C8 H8A . 0.9600 ?
C8 H8B . 0.9600 ?
C8 H8C . 0.9600 ?
C9 H9A . 0.9600 ?
C9 H9B . 0.9600 ?
C9 H9C . 0.9600 ?
C10 H10 . 0.9300 ?
C11 C12 . 1.380(12) ?
C11 H11 . 0.9300 ?
C12 H12 . 0.9300 ?
C13 C14 . 1.530(9) ?
C13 H13A . 0.9700 ?
C13 H13B . 0.9700 ?
C14 C15 . 1.515(9) ?
C14 H14A . 0.9700 ?
C14 H14B . 0.9700 ?
C15 C16 . 1.533(11) ?
C15 H15A . 0.9700 ?
C15 H15B . 0.9700 ?
C16 H16A . 0.9700 ?
C16 H16B . 0.9700 ?
C17 H17 . 0.9300 ?
C18 C19 . 1.303(10) ?
C18 H18 . 0.9300 ?
C19 H19 . 0.9300 ?
O1W H1B . 0.870(10) ?
O1W H1A . 0.871(10) ?
O3W O3W' . 1.73(6) ?
O2W' O2W . 1.21(3) ?

loop_
_geom_hbond_atom_site_label_D
_geom_hbond_atom_site_label_H
_geom_hbond_atom_site_label_A
_geom_hbond_site_symmetry_A
_geom_hbond_distance_DH
_geom_hbond_distance_HA
_geom_hbond_distance_DA
_geom_hbond_angle_DHA
O1W H1B O2 4_465 0.87(4) 1.99(4) 2.820(9) 160(4)
O1W H1A N1 . 0.87(3) 1.95(3) 2.736(10) 149(5)
